data_7214693
loop_
_publ_author_name
'Xiao, Li-Na'
'Hu, Yang-Yang'
'Wang, La-Mei'
'Wang, Yan'
'Xu, Jia-Ning'
'Ding, Hong'
'Cui, Xiao-Bing'
'Xu, Ji-Qing'

_publ_section_title
;
 New compounds based on polyoxometalates and metal halide clusters
;
_journal_issue 24
_journal_name_full CrystEngComm
_journal_page_first 8589
_journal_paper_doi 10.1039/c2ce26254a
_journal_volume 14
_journal_year 2012
_chemical_formula_sum 'C144 H112 B Br4 Cu9 N24 O48 W12'
_chemical_formula_weight 6055.02
_chemical_name_systematic
;
?
;
_space_group_IT_number 2
_symmetry_cell_setting triclinic
_symmetry_space_group_name_Hall '-P 1'
_symmetry_space_group_name_H-M 'P -1'
_atom_sites_solution_hydrogens geom
_atom_sites_solution_primary direct
_atom_sites_solution_secondary difmap
_audit_creation_method SHELXL-97
_cell_angle_alpha 74.56(3)
_cell_angle_beta 74.70(3)
_cell_angle_gamma 66.06(3)
_cell_formula_units_Z 1
_cell_length_a 15.261(3)
_cell_length_b 16.096(3)
_cell_length_c 18.167(4)
_cell_measurement_temperature 293(2)
_cell_volume 3869.5(17)
_computing_structure_refinement 'SHELXL-97 (Sheldrick, 1997)'
_computing_structure_solution 'SHELXS-97 (Sheldrick, 1990)'
_diffrn_ambient_temperature 293(2)
_diffrn_measured_fraction_theta_full 0.959
_diffrn_measured_fraction_theta_max 0.959
_diffrn_radiation_monochromator graphite
_diffrn_radiation_source 'fine-focus sealed tube'
_diffrn_radiation_type MoK\a
_diffrn_radiation_wavelength 0.71073
_diffrn_reflns_av_R_equivalents 0.0539
_diffrn_reflns_av_sigmaI/netI 0.0824
_diffrn_reflns_limit_h_max 19
_diffrn_reflns_limit_h_min -18
_diffrn_reflns_limit_k_max 20
_diffrn_reflns_limit_k_min -20
_diffrn_reflns_limit_l_max 23
_diffrn_reflns_limit_l_min -19
_diffrn_reflns_number 35462
_diffrn_reflns_theta_full 27.48
_diffrn_reflns_theta_max 27.48
_diffrn_reflns_theta_min 2.99
_exptl_absorpt_coefficient_mu 11.205
_exptl_absorpt_correction_T_max 0.1288
_exptl_absorpt_correction_T_min 0.0912
_exptl_absorpt_correction_type empirical
_exptl_absorpt_process_details
;
Higashi, T. (1995). Program for Absorption Correction.
Rigaku Corporation, Tokyo, Japan.
;
_exptl_crystal_density_diffrn 2.598
_exptl_crystal_density_method 'not measured'
_exptl_crystal_F_000 2821
_exptl_crystal_size_max 0.41
_exptl_crystal_size_mid 0.33
_exptl_crystal_size_min 0.31
_refine_diff_density_max 2.946
_refine_diff_density_min -2.790
_refine_diff_density_rms 0.289
_refine_ls_extinction_method none
_refine_ls_goodness_of_fit_ref 1.088
_refine_ls_hydrogen_treatment constr
_refine_ls_matrix_type full
_refine_ls_number_parameters 1111
_refine_ls_number_reflns 17006
_refine_ls_number_restraints 152
_refine_ls_restrained_S_all 1.084
_refine_ls_R_factor_all 0.0827
_refine_ls_R_factor_gt 0.0612
_refine_ls_shift/su_max 0.020
_refine_ls_shift/su_mean 0.001
_refine_ls_structure_factor_coef Fsqd
_refine_ls_weighting_details 'calc w=1/[\s^2^(Fo^2^)+(0.0525P)^2^+69.4968P] where P=(Fo^2^+2Fc^2^)/3'
_refine_ls_weighting_scheme calc
_refine_ls_wR_factor_gt 0.1500
_refine_ls_wR_factor_ref 0.1608
_reflns_number_gt 13269
_reflns_number_total 17006
_reflns_threshold_expression >2sigma(I)
_cod_data_source_file c2ce26254a.txt
_cod_data_source_block k2
_cod_original_cell_volume 3869.5(14)
_cod_original_sg_symbol_H-M p-1
_cod_database_code 7214693

loop_
_symmetry_equiv_pos_as_xyz
'x, y, z'
'-x, -y, -z'

loop_
_atom_site_label
_atom_site_type_symbol
_atom_site_fract_x
_atom_site_fract_y
_atom_site_fract_z
_atom_site_U_iso_or_equiv
_atom_site_adp_type
_atom_site_occupancy
_atom_site_symmetry_multiplicity
_atom_site_calc_flag
_atom_site_refinement_flags
W1 W 0.72719(4) -0.05305(5) 0.54150(3) 0.04331(17) Uani 1 1 d U
W2 W 0.32744(3) 0.22128(3) 0.50457(3) 0.02847(12) Uani 1 1 d .
W3 W 0.55723(4) 0.16899(4) 0.54428(3) 0.03227(13) Uani 1 1 d U
W4 W 0.56534(4) -0.14869(4) 0.67336(3) 0.03322(14) Uani 1 1 d .
W5 W 0.66482(4) 0.09163(4) 0.36767(3) 0.03680(15) Uani 1 1 d U
W6 W 0.60677(3) -0.07522(3) 0.32299(2) 0.02425(12) Uani 1 1 d .
B1 B 0.5000 0.0000 0.5000 0.047(5) Uani 1 2 d SU
O1 O 0.5371(10) 0.0251(9) 0.4144(7) 0.016(3) Uani 0.50 1 d P
O2 O 0.5823(9) -0.0780(10) 0.5374(7) 0.015(3) Uani 0.50 1 d PU
O3 O 0.4594(10) 0.0779(10) 0.5405(7) 0.019(3) Uani 0.50 1 d PU
O4 O 0.5808(10) 0.0419(10) 0.4940(8) 0.019(3) Uani 0.50 1 d PU
O5 O 0.8383(6) -0.0784(7) 0.5606(6) 0.042(2) Uani 1 1 d .
O6 O 0.2433(7) 0.3280(7) 0.5071(6) 0.051(3) Uani 1 1 d .
O7 O 0.5824(9) 0.2509(8) 0.5672(6) 0.054(3) Uani 1 1 d .
O8 O 0.7436(8) 0.1371(7) 0.3043(6) 0.052(3) Uani 1 1 d .
O9 O 0.5972(8) -0.2191(6) 0.7562(5) 0.050(3) Uani 1 1 d .
O10 O 0.6597(7) -0.1119(9) 0.2380(5) 0.056(3) Uani 1 1 d .
O11 O 0.5146(7) -0.1332(8) 0.3579(6) 0.051(3) Uani 1 1 d .
O12 O 0.6879(7) -0.1724(8) 0.3892(6) 0.057(3) Uani 1 1 d .
O13 O 0.4368(8) 0.2430(8) 0.5134(6) 0.054(3) Uani 1 1 d U
O14 O 0.5520(8) 0.1631(7) 0.3213(9) 0.070(4) Uani 1 1 d .
O15 O 0.6669(10) -0.1007(10) 0.6382(8) 0.077(4) Uani 1 1 d U
O16 O 0.7453(10) 0.0030(11) 0.4378(8) 0.084(4) Uani 1 1 d U
O17 O 0.5109(7) 0.0372(7) 0.2873(9) 0.071(4) Uani 1 1 d .
O18 O 0.6276(10) -0.2313(10) 0.6025(8) 0.079(4) Uani 1 1 d U
O19 O 0.6195(9) 0.1761(10) 0.4394(7) 0.071(3) Uani 1 1 d U
O20 O 0.6639(10) 0.0627(11) 0.5711(8) 0.083(4) Uani 1 1 d U
O21 O 0.2484(11) 0.1605(13) 0.4951(7) 0.104(6) Uani 1 1 d .
O22 O 0.6841(9) -0.0058(10) 0.3201(8) 0.074(4) Uani 1 1 d U
Cu1 Cu 0.40303(14) 0.71921(13) 0.16745(9) 0.0443(4) Uani 1 1 d .
Cu2 Cu 0.13397(15) 0.77724(13) 0.14789(10) 0.0485(5) Uani 1 1 d .
Cu3 Cu 1.12506(18) -0.44729(19) -0.12385(18) 0.0836(8) Uani 1 1 d .
Cu4 Cu 1.11185(15) -0.50773(19) 0.11302(11) 0.0672(7) Uani 1 1 d .
Cu5 Cu 1.0000 -0.5000 0.0000 0.1107(17) Uani 1 2 d S
C1 C 0.3842(10) 0.8903(11) 0.2295(7) 0.041(3) Uani 1 1 d .
H1A H 0.3881 0.8531 0.2783 0.049 Uiso 1 1 calc R
C2 C 0.3694(11) 0.9785(11) 0.2245(9) 0.046(4) Uani 1 1 d .
H2A H 0.3623 1.0007 0.2689 0.055 Uiso 1 1 calc R
C3 C 0.3646(13) 1.0366(13) 0.1551(9) 0.056(4) Uani 1 1 d .
H3A H 0.3560 1.0982 0.1508 0.068 Uiso 1 1 calc R
C4 C 0.3731(10) 1.0001(10) 0.0877(8) 0.041(3) Uani 1 1 d .
C5 C 0.3756(13) 1.0521(13) 0.0084(10) 0.059(5) Uani 1 1 d .
H5A H 0.3712 1.1133 -0.0009 0.071 Uiso 1 1 calc R
C6 C 0.3839(13) 1.0142(11) -0.0498(9) 0.056(4) Uani 1 1 d .
H6A H 0.3850 1.0492 -0.0995 0.067 Uiso 1 1 calc R
C7 C 0.3915(11) 0.9192(11) -0.0389(8) 0.047(4) Uani 1 1 d .
C8 C 0.4008(12) 0.8745(14) -0.0999(8) 0.058(5) Uani 1 1 d .
H8A H 0.4009 0.9063 -0.1508 0.069 Uiso 1 1 calc R
C9 C 0.4092(14) 0.7859(16) -0.0825(9) 0.066(5) Uani 1 1 d .
H9A H 0.4197 0.7553 -0.1226 0.079 Uiso 1 1 calc R
C11 C 0.3917(9) 0.8661(10) 0.0361(7) 0.036(3) Uani 1 1 d .
C12 C 0.3873(9) 0.9053(10) 0.0996(7) 0.035(3) Uani 1 1 d .
C13 C 0.2655(11) 0.7278(11) 0.3275(9) 0.049(4) Uani 1 1 d .
H13A H 0.2351 0.7907 0.3104 0.059 Uiso 1 1 calc R
C14 C 0.2337(11) 0.6903(12) 0.4026(8) 0.048(4) Uani 1 1 d .
H14A H 0.1827 0.7275 0.4343 0.058 Uiso 1 1 calc R
C15 C 0.2768(11) 0.5998(11) 0.4295(8) 0.044(3) Uani 1 1 d .
H15A H 0.2555 0.5743 0.4799 0.053 Uiso 1 1 calc R
C16 C 0.3537(10) 0.5439(10) 0.3817(7) 0.037(3) Uani 1 1 d .
C17 C 0.3999(12) 0.4482(11) 0.4035(8) 0.049(4) Uani 1 1 d .
H17A H 0.3794 0.4190 0.4527 0.058 Uiso 1 1 calc R
C18 C 0.4726(11) 0.3979(10) 0.3552(8) 0.044(3) Uani 1 1 d .
H18A H 0.5017 0.3346 0.3718 0.052 Uiso 1 1 calc R
C19 C 0.5068(9) 0.4393(10) 0.2785(8) 0.035(3) Uani 1 1 d .
C20 C 0.5787(11) 0.3873(11) 0.2233(9) 0.049(4) Uani 1 1 d .
H20A H 0.6078 0.3233 0.2353 0.059 Uiso 1 1 calc R
C21 C 0.6031(11) 0.4362(12) 0.1515(9) 0.050(4) Uani 1 1 d .
H21A H 0.6497 0.4048 0.1139 0.060 Uiso 1 1 calc R
C22 C 0.5599(10) 0.5302(11) 0.1347(9) 0.044(3) Uani 1 1 d .
H22A H 0.5815 0.5608 0.0866 0.053 Uiso 1 1 calc R
C23 C 0.4612(9) 0.5356(9) 0.2536(7) 0.031(3) Uani 1 1 d .
C24 C 0.3819(9) 0.5878(10) 0.3067(7) 0.035(3) Uani 1 1 d .
C25 C 0.1255(12) 0.9610(13) 0.1818(11) 0.057(4) Uani 1 1 d .
H25A H 0.1231 0.9346 0.2341 0.068 Uiso 1 1 calc R
C26 C 0.1185(15) 1.0535(14) 0.1586(15) 0.077(6) Uani 1 1 d .
H26A H 0.1087 1.0866 0.1967 0.092 Uiso 1 1 calc R
C27 C 0.1248(19) 1.094(2) 0.0885(16) 0.104(8) Uani 1 1 d U
H27A H 0.1240 1.1545 0.0746 0.125 Uiso 1 1 calc R
C28 C 0.1330(12) 1.0444(13) 0.0323(12) 0.074(7) Uani 1 1 d .
C29 C 0.1368(17) 1.075(2) -0.0541(14) 0.095(7) Uani 1 1 d U
H29A H 0.1335 1.1357 -0.0740 0.114 Uiso 1 1 calc R
C30 C 0.1442(15) 1.0273(17) -0.1029(13) 0.080(6) Uani 1 1 d U
H30A H 0.1464 1.0544 -0.1551 0.096 Uiso 1 1 calc R
C31 C 0.1493(11) 0.9304(15) -0.0792(10) 0.066(6) Uani 1 1 d .
C32 C 0.1568(15) 0.877(2) -0.1264(10) 0.089(7) Uani 1 1 d U
H32A H 0.1656 0.8972 -0.1799 0.107 Uiso 1 1 calc R
C33 C 0.1514(18) 0.792(2) -0.0944(16) 0.104(7) Uani 1 1 d U
H33A H 0.1553 0.7540 -0.1270 0.124 Uiso 1 1 calc R
C34 C 0.1405(15) 0.7597(15) -0.0161(11) 0.071(5) Uani 1 1 d .
H34A H 0.1380 0.7009 0.0032 0.085 Uiso 1 1 calc R
C35 C 0.1381(10) 0.8979(12) 0.0023(8) 0.047(4) Uani 1 1 d .
C36 C 0.1336(12) 0.9512(11) 0.0563(9) 0.053(4) Uani 1 1 d .
C37 C 0.2767(11) 0.5751(12) 0.1504(10) 0.050(4) Uani 1 1 d .
H37A H 0.3068 0.5938 0.1007 0.060 Uiso 1 1 calc R
C38 C 0.3116(14) 0.4805(13) 0.1841(16) 0.082(7) Uani 1 1 d .
H38A H 0.3629 0.4376 0.1573 0.098 Uiso 1 1 calc R
C39 C 0.2661(17) 0.4534(15) 0.2597(14) 0.081(7) Uani 1 1 d .
H39A H 0.2866 0.3916 0.2836 0.097 Uiso 1 1 calc R
C40 C 0.1883(13) 0.5213(12) 0.2994(11) 0.061(5) Uani 1 1 d .
C41 C 0.1411(16) 0.4970(15) 0.3765(12) 0.075(7) Uani 1 1 d .
H41A H 0.1620 0.4363 0.4031 0.090 Uiso 1 1 calc R
C42 C 0.0672(16) 0.5622(17) 0.4095(11) 0.073(7) Uani 1 1 d .
H42A H 0.0369 0.5455 0.4597 0.088 Uiso 1 1 calc R
C43 C 0.0309(12) 0.6573(14) 0.3723(8) 0.057(5) Uani 1 1 d .
C44 C -0.0459(15) 0.725(2) 0.4052(10) 0.083(8) Uani 1 1 d .
H44A H -0.0782 0.7119 0.4555 0.100 Uiso 1 1 calc R
C45 C -0.0742(13) 0.8114(16) 0.3636(11) 0.070(5) Uani 1 1 d .
H45A H -0.1247 0.8588 0.3859 0.083 Uiso 1 1 calc R
C46 C -0.0287(12) 0.8296(13) 0.2886(10) 0.058(4) Uani 1 1 d .
H46A H -0.0500 0.8897 0.2611 0.069 Uiso 1 1 calc R
C47 C 0.0752(10) 0.6792(10) 0.2958(8) 0.040(3) Uani 1 1 d .
C48 C 0.1587(11) 0.6094(10) 0.2589(8) 0.045(4) Uani 1 1 d .
C49 C 1.1448(18) -0.2974(16) -0.2710(17) 0.091(7) Uani 1 1 d .
H49A H 1.0938 -0.2534 -0.2452 0.109 Uiso 1 1 calc R
C50 C 1.187(3) -0.265(2) -0.3450(19) 0.132(14) Uani 1 1 d .
H50A H 1.1654 -0.2031 -0.3677 0.158 Uiso 1 1 calc R
C51 C 1.265(3) -0.335(3) -0.3843(18) 0.121(12) Uani 1 1 d U
H51A H 1.2966 -0.3172 -0.4339 0.146 Uiso 1 1 calc R
C52 C 1.2929(17) -0.419(2) -0.3526(14) 0.084(7) Uani 1 1 d U
C53 C 1.3728(16) -0.494(2) -0.3861(13) 0.089(6) Uani 1 1 d U
H53A H 1.4070 -0.4801 -0.4352 0.107 Uiso 1 1 calc R
C54 C 1.398(2) -0.577(2) -0.3525(17) 0.112(9) Uani 1 1 d U
H54A H 1.4477 -0.6216 -0.3784 0.134 Uiso 1 1 calc R
C55 C 1.3525(14) -0.604(2) -0.2757(12) 0.083(7) Uani 1 1 d .
C56 C 1.381(2) -0.698(2) -0.236(2) 0.123(13) Uani 1 1 d .
H56A H 1.4304 -0.7443 -0.2599 0.148 Uiso 1 1 calc R
C57 C 1.335(2) -0.7185(17) -0.161(2) 0.114(11) Uani 1 1 d .
H57A H 1.3564 -0.7784 -0.1330 0.137 Uiso 1 1 calc R
C58 C 1.2543(17) -0.6479(16) -0.1266(14) 0.087(7) Uani 1 1 d .
H58A H 1.2213 -0.6628 -0.0771 0.104 Uiso 1 1 calc R
C59 C 1.2752(12) -0.5397(14) -0.2363(10) 0.056(4) Uani 1 1 d .
C60 C 1.2478(11) -0.4469(14) -0.2740(10) 0.055(4) Uani 1 1 d .
C61 C 1.1538(13) -0.6976(14) 0.2206(10) 0.069(6) Uani 1 1 d .
H61A H 1.2043 -0.7208 0.1811 0.082 Uiso 1 1 calc R
C62 C 1.1372(16) -0.7580(12) 0.2882(11) 0.079(7) Uani 1 1 d .
H62A H 1.1745 -0.8208 0.2936 0.095 Uiso 1 1 calc R
C63 C 1.0644(15) -0.7229(13) 0.3469(10) 0.067(5) Uani 1 1 d .
H63A H 1.0520 -0.7615 0.3933 0.080 Uiso 1 1 calc R
C64 C 1.0086(9) -0.6279(10) 0.3363(7) 0.037(3) Uani 1 1 d .
C65 C 0.9308(12) -0.5867(12) 0.3953(8) 0.053(4) Uani 1 1 d .
H65A H 0.9162 -0.6225 0.4428 0.064 Uiso 1 1 calc R
C66 C 0.8784(11) -0.4935(11) 0.3802(8) 0.046(4) Uani 1 1 d .
H66A H 0.8285 -0.4665 0.4185 0.055 Uiso 1 1 calc R
C67 C 0.8985(9) -0.4364(10) 0.3068(7) 0.037(3) Uani 1 1 d .
C68 C 0.8457(11) -0.3404(10) 0.2910(9) 0.044(3) Uani 1 1 d .
H68A H 0.7944 -0.3110 0.3273 0.053 Uiso 1 1 calc R
C69 C 0.8726(11) -0.2926(11) 0.2210(9) 0.050(4) Uani 1 1 d .
H69A H 0.8417 -0.2288 0.2096 0.060 Uiso 1 1 calc R
C70 C 0.9457(12) -0.3385(11) 0.1662(9) 0.052(4) Uani 1 1 d .
H70A H 0.9580 -0.3050 0.1168 0.063 Uiso 1 1 calc R
C71 C 0.9748(9) -0.4773(9) 0.2515(6) 0.031(3) Uani 1 1 d .
C72 C 1.0329(8) -0.5762(9) 0.2662(8) 0.034(3) Uani 1 1 d .
N1 N 0.3940(9) 0.8497(8) 0.1704(6) 0.038(3) Uani 1 1 d .
N2 N 0.3948(9) 0.7770(9) 0.0524(6) 0.040(3) Uani 1 1 d .
N3 N 0.3371(8) 0.6792(8) 0.2783(6) 0.037(3) Uani 1 1 d .
N4 N 0.4893(8) 0.5803(7) 0.1828(6) 0.036(2) Uani 1 1 d .
N5 N 0.1356(9) 0.9091(8) 0.1308(7) 0.044(3) Uani 1 1 d .
N6 N 0.1332(8) 0.8128(9) 0.0336(6) 0.044(3) Uani 1 1 d .
N7 N 0.2032(8) 0.6387(8) 0.1859(6) 0.038(3) Uani 1 1 d .
N8 N 0.0452(8) 0.7644(9) 0.2530(6) 0.042(3) Uani 1 1 d .
N9 N 1.1695(12) -0.3835(12) -0.2335(10) 0.072(5) Uani 1 1 d .
N10 N 1.2257(11) -0.5613(11) -0.1641(9) 0.063(4) Uani 1 1 d .
N11 N 1.1017(8) -0.6096(9) 0.2100(7) 0.044(3) Uani 1 1 d .
N12 N 0.9995(9) -0.4281(8) 0.1807(7) 0.044(3) Uani 1 1 d .
C10 C 0.4030(12) 0.7383(12) -0.0075(8) 0.050(4) Uani 1 1 d .
H10A H 0.4045 0.6780 0.0021 0.060 Uiso 1 1 calc R
Br2 Br 0.97529(13) -0.35240(13) -0.05948(11) 0.0641(5) Uani 1 1 d .
Br1 Br 1.22516(13) -0.50207(15) 0.00554(9) 0.0649(5) Uani 1 1 d .
OW1 O 0.641(2) -0.268(2) 0.9253(16) 0.191(10) Uani 1 1 d U
OW2 O 0.8574(17) 0.0648(17) 0.6282(13) 0.153(8) Uani 1 1 d U
OW3 O 0.041(3) 0.865(3) 0.505(2) 0.268(15) Uani 1 1 d U
OW4 O 1.051(3) -0.032(3) 0.620(2) 0.265(15) Uani 1 1 d U

loop_
_atom_site_aniso_label
_atom_site_aniso_U_11
_atom_site_aniso_U_22
_atom_site_aniso_U_33
_atom_site_aniso_U_23
_atom_site_aniso_U_13
_atom_site_aniso_U_12
W1 0.0269(2) 0.0668(5) 0.0329(3) -0.0199(3) -0.0071(2) -0.0057(3)
W2 0.0313(2) 0.0170(2) 0.0305(2) -0.01160(18) 0.00129(19) -0.00174(19)
W3 0.0484(3) 0.0185(3) 0.0267(2) -0.00944(18) -0.0100(2) -0.0035(2)
W4 0.0467(3) 0.0339(3) 0.0176(2) 0.00410(19) -0.0086(2) -0.0167(2)
W5 0.0347(3) 0.0329(3) 0.0264(2) 0.0041(2) 0.0054(2) -0.0084(2)
W6 0.0336(2) 0.0166(2) 0.0166(2) -0.00684(16) 0.00040(17) -0.00375(19)
B1 0.047(5) 0.047(5) 0.047(5) -0.0086(14) -0.0084(14) -0.017(2)
O1 0.031(7) 0.006(7) 0.009(6) 0.001(5) -0.005(5) -0.005(6)
O2 0.015(3) 0.015(3) 0.015(3) -0.0029(11) -0.0025(11) -0.0052(13)
O3 0.031(7) 0.019(8) 0.007(6) -0.005(5) 0.002(5) -0.009(6)
O4 0.019(3) 0.019(3) 0.019(3) -0.0033(11) -0.0034(11) -0.0068(14)
O5 0.029(4) 0.038(6) 0.053(6) -0.012(4) -0.006(4) -0.005(4)
O6 0.045(5) 0.025(5) 0.045(5) 0.009(4) 0.004(4) 0.010(4)
O7 0.088(8) 0.044(7) 0.052(6) -0.004(5) -0.020(6) -0.043(6)
O8 0.058(6) 0.042(6) 0.055(6) -0.008(5) 0.017(5) -0.035(5)
O9 0.086(7) 0.019(5) 0.028(4) -0.004(4) -0.019(5) 0.004(5)
O10 0.045(5) 0.090(9) 0.022(4) -0.033(5) 0.001(4) -0.003(6)
O11 0.037(5) 0.055(7) 0.061(6) 0.020(5) -0.028(5) -0.021(5)
O12 0.046(5) 0.049(7) 0.067(7) 0.036(6) -0.023(5) -0.028(5)
O13 0.053(3) 0.054(3) 0.054(3) -0.0083(11) -0.0094(11) -0.0199(13)
O14 0.045(6) 0.022(6) 0.149(12) -0.032(7) -0.035(7) 0.004(5)
O15 0.077(4) 0.077(4) 0.077(4) -0.0145(10) -0.0131(10) -0.0283(15)
O16 0.084(4) 0.084(4) 0.084(4) -0.0153(10) -0.0151(10) -0.0295(15)
O17 0.039(5) 0.020(6) 0.161(13) -0.017(7) -0.042(7) -0.002(5)
O18 0.079(4) 0.079(4) 0.078(4) -0.0153(12) -0.0130(12) -0.0292(16)
O19 0.071(3) 0.071(3) 0.070(3) -0.0129(9) -0.0128(9) -0.0246(14)
O20 0.083(4) 0.082(4) 0.082(4) -0.0149(10) -0.0145(10) -0.0290(15)
O21 0.127(11) 0.202(18) 0.051(7) -0.078(9) 0.061(7) -0.139(13)
O22 0.073(4) 0.073(4) 0.074(4) -0.0132(9) -0.0132(9) -0.0266(14)
Cu1 0.0643(11) 0.0332(10) 0.0312(8) 0.0042(7) -0.0090(8) -0.0193(9)
Cu2 0.0687(12) 0.0351(10) 0.0329(8) 0.0043(7) -0.0047(8) -0.0190(9)
Cu3 0.0723(15) 0.0588(16) 0.114(2) -0.0476(15) 0.0209(14) -0.0207(13)
Cu4 0.0555(11) 0.0854(18) 0.0407(10) -0.0195(10) 0.0116(9) -0.0129(11)
Cu5 0.192(5) 0.049(2) 0.062(2) -0.0181(17) -0.002(3) -0.022(3)
C1 0.050(8) 0.054(10) 0.024(6) -0.008(6) -0.007(5) -0.024(7)
C2 0.049(8) 0.049(10) 0.051(8) -0.017(7) -0.015(7) -0.019(7)
C3 0.082(12) 0.050(11) 0.053(9) -0.020(8) -0.005(8) -0.038(9)
C4 0.045(7) 0.029(8) 0.053(8) -0.006(6) -0.011(6) -0.017(6)
C5 0.070(11) 0.048(11) 0.056(10) 0.016(8) -0.016(8) -0.030(9)
C6 0.080(11) 0.039(10) 0.042(8) 0.013(7) -0.019(8) -0.022(9)
C7 0.056(9) 0.044(9) 0.028(6) 0.001(6) -0.002(6) -0.014(7)
C8 0.065(10) 0.076(14) 0.024(6) -0.005(7) -0.006(7) -0.020(9)
C9 0.081(12) 0.094(16) 0.045(9) -0.035(10) -0.005(8) -0.042(12)
C11 0.040(7) 0.046(9) 0.024(6) -0.001(5) -0.005(5) -0.019(6)
C12 0.035(6) 0.039(8) 0.024(6) -0.001(5) -0.007(5) -0.010(6)
C13 0.052(8) 0.027(8) 0.054(9) -0.016(6) 0.004(7) -0.002(7)
C14 0.045(8) 0.054(10) 0.040(7) -0.025(7) 0.009(6) -0.011(7)
C15 0.052(8) 0.049(10) 0.031(7) -0.003(6) -0.002(6) -0.024(7)
C16 0.045(7) 0.057(9) 0.029(6) 0.011(6) -0.021(6) -0.039(7)
C17 0.070(10) 0.053(10) 0.034(7) 0.013(7) -0.023(7) -0.038(9)
C18 0.066(9) 0.024(7) 0.045(8) 0.005(6) -0.021(7) -0.020(7)
C19 0.032(6) 0.035(8) 0.045(7) -0.002(6) -0.015(5) -0.016(6)
C20 0.049(8) 0.039(9) 0.056(9) -0.003(7) -0.001(7) -0.021(7)
C21 0.050(8) 0.046(10) 0.059(9) -0.025(8) -0.006(7) -0.013(8)
C22 0.043(7) 0.045(9) 0.049(8) -0.007(7) -0.001(6) -0.025(7)
C23 0.038(6) 0.022(7) 0.031(6) -0.006(5) -0.004(5) -0.008(5)
C24 0.035(6) 0.036(8) 0.033(6) 0.005(5) -0.006(5) -0.018(6)
C25 0.057(9) 0.053(11) 0.067(10) -0.017(8) -0.016(8) -0.018(8)
C26 0.078(13) 0.041(11) 0.127(19) -0.038(11) -0.027(12) -0.018(10)
C27 0.104(8) 0.104(8) 0.104(8) -0.0187(17) -0.0184(17) -0.038(3)
C28 0.047(9) 0.048(11) 0.090(14) 0.036(10) -0.018(9) -0.006(8)
C29 0.094(7) 0.094(7) 0.095(7) -0.0167(16) -0.0167(16) -0.034(3)
C30 0.080(6) 0.080(6) 0.080(6) -0.0139(14) -0.0142(14) -0.029(2)
C31 0.040(8) 0.089(15) 0.050(9) 0.016(10) -0.012(7) -0.018(9)
C32 0.080(13) 0.139(18) 0.030(8) -0.002(11) -0.011(9) -0.029(14)
C33 0.104(8) 0.104(8) 0.103(8) -0.0190(17) -0.0185(17) -0.037(3)
C34 0.085(13) 0.067(14) 0.067(11) -0.024(10) -0.016(10) -0.023(11)
C35 0.035(7) 0.054(10) 0.039(7) 0.008(7) -0.012(6) -0.010(7)
C36 0.055(9) 0.029(8) 0.057(9) 0.007(7) -0.010(7) -0.006(7)
C37 0.040(7) 0.049(10) 0.073(10) -0.025(8) -0.022(7) -0.012(7)
C38 0.060(11) 0.037(11) 0.16(2) -0.049(13) -0.042(13) 0.002(9)
C39 0.100(16) 0.052(13) 0.109(17) 0.019(12) -0.058(14) -0.042(13)
C40 0.062(10) 0.038(10) 0.097(13) 0.011(9) -0.059(10) -0.018(8)
C41 0.099(15) 0.070(14) 0.080(13) 0.056(12) -0.066(12) -0.065(13)
C42 0.081(13) 0.105(18) 0.050(10) 0.031(11) -0.036(10) -0.064(14)
C43 0.063(10) 0.098(15) 0.036(7) 0.009(8) -0.020(7) -0.059(11)
C44 0.074(13) 0.16(3) 0.039(9) -0.026(12) 0.011(9) -0.076(16)
C45 0.058(10) 0.079(16) 0.067(12) -0.037(11) 0.007(9) -0.017(10)
C46 0.059(10) 0.053(11) 0.061(10) -0.023(8) -0.011(8) -0.012(9)
C47 0.042(7) 0.035(8) 0.041(7) 0.003(6) -0.013(6) -0.015(6)
C48 0.050(8) 0.035(8) 0.048(8) 0.018(6) -0.018(7) -0.023(7)
C49 0.094(16) 0.050(13) 0.15(2) -0.022(14) -0.053(16) -0.025(12)
C50 0.23(4) 0.11(3) 0.12(2) 0.019(19) -0.06(3) -0.13(3)
C51 0.18(3) 0.15(3) 0.10(2) 0.01(2) -0.07(2) -0.13(3)
C52 0.077(14) 0.12(2) 0.097(16) -0.025(14) -0.038(12) -0.055(15)
C53 0.070(13) 0.160(19) 0.070(13) -0.050(14) 0.007(10) -0.067(15)
C54 0.112(9) 0.112(9) 0.112(9) -0.0206(19) -0.0197(18) -0.040(3)
C55 0.057(11) 0.14(2) 0.082(13) -0.069(15) -0.013(10) -0.039(14)
C56 0.108(19) 0.09(2) 0.17(3) -0.10(2) -0.09(2) 0.055(16)
C57 0.14(2) 0.046(14) 0.17(3) -0.057(17) -0.10(2) 0.023(14)
C58 0.101(16) 0.061(15) 0.093(15) -0.021(12) -0.044(13) -0.002(13)
C59 0.050(9) 0.066(13) 0.066(10) -0.037(9) -0.024(8) -0.010(9)
C60 0.039(8) 0.069(13) 0.072(11) -0.037(9) -0.011(7) -0.019(8)
C61 0.059(10) 0.069(14) 0.051(9) -0.016(9) -0.011(8) 0.009(9)
C62 0.106(15) 0.025(9) 0.065(11) -0.001(8) -0.013(11) 0.013(10)
C63 0.089(13) 0.047(11) 0.053(10) 0.004(8) -0.030(9) -0.010(10)
C64 0.031(6) 0.039(8) 0.039(7) -0.010(6) -0.011(5) -0.005(6)
C65 0.067(10) 0.050(10) 0.033(7) -0.004(7) 0.007(7) -0.025(8)
C66 0.049(8) 0.053(10) 0.033(7) -0.013(6) 0.012(6) -0.024(7)
C67 0.031(6) 0.041(8) 0.040(7) -0.022(6) -0.005(5) -0.004(6)
C68 0.046(8) 0.036(9) 0.056(9) -0.028(7) -0.005(7) -0.011(7)
C69 0.053(8) 0.028(8) 0.062(9) -0.019(7) -0.010(7) 0.000(7)
C70 0.060(9) 0.038(9) 0.048(8) -0.005(7) -0.004(7) -0.013(8)
C71 0.039(6) 0.033(7) 0.025(6) -0.005(5) -0.011(5) -0.015(6)
C72 0.025(6) 0.032(8) 0.046(7) -0.018(6) -0.009(5) -0.002(5)
N1 0.060(7) 0.028(6) 0.029(5) -0.008(4) -0.011(5) -0.017(6)
N2 0.053(7) 0.050(8) 0.025(5) -0.005(5) -0.011(5) -0.025(6)
N3 0.042(6) 0.024(6) 0.039(6) 0.003(5) -0.004(5) -0.013(5)
N4 0.037(5) 0.022(6) 0.039(6) -0.013(4) 0.001(5) -0.001(5)
N5 0.052(7) 0.027(7) 0.045(6) -0.005(5) -0.004(5) -0.009(6)
N6 0.041(6) 0.048(8) 0.033(6) -0.009(5) -0.007(5) -0.005(6)
N7 0.033(5) 0.035(7) 0.041(6) -0.011(5) -0.005(5) -0.007(5)
N8 0.044(6) 0.043(8) 0.036(6) -0.001(5) -0.010(5) -0.015(6)
N9 0.082(11) 0.058(11) 0.095(12) -0.017(9) -0.050(9) -0.019(9)
N10 0.074(10) 0.053(10) 0.071(10) -0.029(8) -0.016(8) -0.019(8)
N11 0.033(6) 0.043(8) 0.046(6) -0.018(5) -0.010(5) 0.005(5)
N12 0.049(7) 0.032(7) 0.040(6) -0.006(5) -0.001(5) -0.010(6)
C10 0.075(10) 0.049(10) 0.029(7) -0.015(6) -0.002(7) -0.028(9)
Br2 0.0582(9) 0.0466(11) 0.0797(12) -0.0203(9) -0.0095(9) -0.0072(8)
Br1 0.0577(9) 0.0881(15) 0.0427(8) -0.0242(9) 0.0067(7) -0.0218(10)
OW1 0.191(10) 0.191(10) 0.191(10) -0.034(2) -0.034(2) -0.069(4)
OW2 0.153(8) 0.153(8) 0.153(8) -0.0280(17) -0.0271(17) -0.055(3)
OW3 0.268(15) 0.268(15) 0.268(15) -0.048(3) -0.047(3) -0.097(5)
OW4 0.265(15) 0.265(15) 0.265(15) -0.048(3) -0.047(3) -0.096(5)

loop_
_atom_type_symbol
_atom_type_description
_atom_type_scat_dispersion_real
_atom_type_scat_dispersion_imag
_atom_type_scat_source
C C 0.0033 0.0016 'International Tables Vol C Tables 4.2.6.8 and 6.1.1.4'
H H 0.0000 0.0000 'International Tables Vol C Tables 4.2.6.8 and 6.1.1.4'
B B 0.0013 0.0007 'International Tables Vol C Tables 4.2.6.8 and 6.1.1.4'
Br Br -0.2901 2.4595 'International Tables Vol C Tables 4.2.6.8 and 6.1.1.4'
Cu Cu 0.3201 1.2651 'International Tables Vol C Tables 4.2.6.8 and 6.1.1.4'
N N 0.0061 0.0033 'International Tables Vol C Tables 4.2.6.8 and 6.1.1.4'
O O 0.0106 0.0060 'International Tables Vol C Tables 4.2.6.8 and 6.1.1.4'
W W -0.8490 6.8722 'International Tables Vol C Tables 4.2.6.8 and 6.1.1.4'

loop_
_geom_angle_atom_site_label_1
_geom_angle_atom_site_label_2
_geom_angle_atom_site_label_3
_geom_angle
_geom_angle_site_symmetry_1
_geom_angle_site_symmetry_3
O5 W1 O16 99.4(5) . .
O5 W1 O20 99.2(6) . .
O16 W1 O20 90.5(7) . .
O5 W1 O15 100.4(5) . .
O16 W1 O15 160.2(6) . .
O20 W1 O15 86.8(6) . .
O5 W1 O21 99.0(6) . 2_656
O16 W1 O21 86.5(7) . 2_656
O20 W1 O21 161.7(7) . 2_656
O15 W1 O21 89.9(6) . 2_656
O5 W1 O4 156.0(5) . .
O16 W1 O4 65.7(5) . .
O20 W1 O4 63.9(6) . .
O15 W1 O4 95.7(5) . .
O21 W1 O4 98.6(7) 2_656 .
O5 W1 O2 158.0(5) . .
O16 W1 O2 95.2(5) . .
O20 W1 O2 97.0(6) . .
O15 W1 O2 65.7(5) . .
O21 W1 O2 65.4(5) 2_656 .
O4 W1 O2 46.0(5) . .
O6 W2 O18 99.5(6) . 2_656
O6 W2 O12 99.2(5) . 2_656
O18 W2 O12 161.3(6) 2_656 2_656
O6 W2 O13 99.2(5) . .
O18 W2 O13 88.5(5) 2_656 .
O12 W2 O13 89.0(4) 2_656 .
O6 W2 O21 99.4(7) . .
O18 W2 O21 88.6(5) 2_656 .
O12 W2 O21 87.9(5) 2_656 .
O13 W2 O21 161.4(7) . .
O6 W2 O2 158.7(5) . 2_656
O18 W2 O2 65.7(6) 2_656 2_656
O12 W2 O2 96.2(5) 2_656 2_656
O13 W2 O2 95.7(5) . 2_656
O21 W2 O2 66.5(6) . 2_656
O6 W2 O3 159.9(5) . .
O18 W2 O3 95.8(5) 2_656 .
O12 W2 O3 66.1(5) 2_656 .
O13 W2 O3 68.1(5) . .
O21 W2 O3 93.9(7) . .
O2 W2 O3 41.4(5) 2_656 .
O7 W3 O13 98.9(5) . .
O7 W3 O20 101.2(6) . .
O13 W3 O20 159.7(6) . .
O7 W3 O19 99.0(6) . .
O13 W3 O19 90.1(5) . .
O20 W3 O19 89.6(6) . .
O7 W3 O11 98.9(5) . 2_656
O13 W3 O11 87.1(4) . 2_656
O20 W3 O11 87.0(5) . 2_656
O19 W3 O11 162.2(6) . 2_656
O7 W3 O4 159.6(5) . .
O13 W3 O4 96.3(5) . .
O20 W3 O4 64.9(6) . .
O19 W3 O4 67.5(5) . .
O11 W3 O4 95.3(5) 2_656 .
O7 W3 O3 158.1(5) . .
O13 W3 O3 66.7(5) . .
O20 W3 O3 93.2(6) . .
O19 W3 O3 97.5(5) . .
O11 W3 O3 65.3(4) 2_656 .
O4 W3 O3 42.2(5) . .
O9 W4 O14 99.3(6) . 2_656
O9 W4 O18 100.9(5) . .
O14 W4 O18 89.4(6) 2_656 .
O9 W4 O15 101.0(6) . .
O14 W4 O15 159.5(6) 2_656 .
O18 W4 O15 89.9(6) . .
O9 W4 O17 99.0(5) . 2_656
O14 W4 O17 87.1(5) 2_656 2_656
O18 W4 O17 160.1(6) . 2_656
O15 W4 O17 86.5(6) . 2_656
O9 W4 O2 158.7(5) . .
O14 W4 O2 95.9(5) 2_656 .
O18 W4 O2 64.2(5) . .
O15 W4 O2 65.6(5) . .
O17 W4 O2 96.6(6) 2_656 .
O9 W4 O1 158.9(5) . 2_656
O14 W4 O1 67.7(5) 2_656 2_656
O18 W4 O1 95.6(5) . 2_656
O15 W4 O1 92.0(5) . 2_656
O17 W4 O1 64.9(5) 2_656 2_656
O2 W4 O1 42.3(4) . 2_656
O8 W5 O22 99.6(5) . .
O8 W5 O16 101.7(6) . .
O22 W5 O16 87.4(6) . .
O8 W5 O14 98.4(6) . .
O22 W5 O14 89.0(5) . .
O16 W5 O14 159.9(6) . .
O8 W5 O19 97.4(5) . .
O22 W5 O19 163.0(5) . .
O16 W5 O19 88.4(6) . .
O14 W5 O19 89.3(5) . .
O8 W5 O4 156.2(5) . .
O22 W5 O4 98.7(5) . .
O16 W5 O4 64.1(5) . .
O14 W5 O4 97.0(5) . .
O19 W5 O4 64.7(5) . .
O8 W5 O1 158.8(5) . .
O22 W5 O1 65.7(5) . .
O16 W5 O1 93.2(5) . .
O14 W5 O1 67.4(5) . .
O19 W5 O1 98.1(5) . .
O4 W5 O1 45.0(5) . .
O10 W6 O11 99.8(6) . .
O10 W6 O17 98.9(6) . .
O11 W6 O17 91.0(4) . .
O10 W6 O12 99.6(5) . .
O11 W6 O12 88.4(4) . .
O17 W6 O12 161.3(6) . .
O10 W6 O22 98.7(6) . .
O11 W6 O22 161.4(5) . .
O17 W6 O22 87.9(5) . .
O12 W6 O22 86.8(5) . .
O10 W6 O1 159.7(5) . .
O11 W6 O1 95.3(5) . .
O17 W6 O1 67.3(5) . .
O12 W6 O1 94.2(5) . .
O22 W6 O1 67.1(5) . .
O10 W6 O3 160.4(6) . 2_656
O11 W6 O3 67.6(5) . 2_656
O17 W6 O3 96.4(6) . 2_656
O12 W6 O3 66.2(5) . 2_656
O22 W6 O3 94.0(5) . 2_656
O1 W6 O3 39.8(5) . 2_656
O3 B1 O3 180.0(8) . 2_656
O3 B1 O1 66.5(7) . 2_656
O3 B1 O1 113.5(7) 2_656 2_656
O3 B1 O1 113.5(7) . .
O3 B1 O1 66.5(7) 2_656 .
O1 B1 O1 180.000(2) 2_656 .
O3 B1 O2 69.3(8) . 2_656
O3 B1 O2 110.7(8) 2_656 2_656
O1 B1 O2 109.1(7) 2_656 2_656
O1 B1 O2 70.9(7) . 2_656
O3 B1 O2 110.7(8) . .
O3 B1 O2 69.3(8) 2_656 .
O1 B1 O2 70.9(7) 2_656 .
O1 B1 O2 109.1(7) . .
O2 B1 O2 180.0(9) 2_656 .
O3 B1 O4 69.5(8) . .
O3 B1 O4 110.5(8) 2_656 .
O1 B1 O4 106.5(7) 2_656 .
O1 B1 O4 73.5(7) . .
O2 B1 O4 106.3(7) 2_656 .
O2 B1 O4 73.7(7) . .
O3 B1 O4 110.5(8) . 2_656
O3 B1 O4 69.5(8) 2_656 2_656
O1 B1 O4 73.5(7) 2_656 2_656
O1 B1 O4 106.5(7) . 2_656
O2 B1 O4 73.7(7) 2_656 2_656
O2 B1 O4 106.3(7) . 2_656
O4 B1 O4 180.0(8) . 2_656
B1 O1 O3 55.1(6) . 2_656
B1 O1 O2 54.9(6) . 2_656
O3 O1 O2 92.6(9) 2_656 2_656
B1 O1 W6 126.7(7) . .
O3 O1 W6 71.7(7) 2_656 .
O2 O1 W6 134.3(9) 2_656 .
B1 O1 W5 121.9(7) . .
O3 O1 W5 131.4(9) 2_656 .
O2 O1 W5 126.8(8) 2_656 .
W6 O1 W5 92.6(5) . .
B1 O1 W4 122.6(8) . 2_656
O3 O1 W4 134.7(9) 2_656 2_656
O2 O1 W4 67.7(6) 2_656 2_656
W6 O1 W4 93.0(4) . 2_656
W5 O1 W4 90.4(4) . 2_656
B1 O2 O3 53.4(6) . 2_656
B1 O2 O1 54.2(6) . 2_656
O3 O2 O1 91.7(9) 2_656 2_656
B1 O2 W2 124.8(8) . 2_656
O3 O2 W2 71.4(7) 2_656 2_656
O1 O2 W2 135.7(9) 2_656 2_656
B1 O2 W4 124.1(7) . .
O3 O2 W4 135.4(9) 2_656 .
O1 O2 W4 69.9(6) 2_656 .
W2 O2 W4 93.4(5) 2_656 .
B1 O2 W1 120.4(7) . .
O3 O2 W1 129.3(8) 2_656 .
O1 O2 W1 126.9(9) 2_656 .
W2 O2 W1 93.3(4) 2_656 .
W4 O2 W1 92.2(4) . .
B1 O3 O1 58.4(7) . 2_656
B1 O3 O2 57.3(7) . 2_656
O1 O3 O2 96.2(10) 2_656 2_656
B1 O3 O4 59.1(7) . .
O1 O3 O4 95.2(10) 2_656 .
O2 O3 O4 93.2(9) 2_656 .
B1 O3 W6 126.9(8) . 2_656
O1 O3 W6 68.5(6) 2_656 2_656
O2 O3 W6 134.6(9) 2_656 2_656
O4 O3 W6 129.4(8) . 2_656
B1 O3 W2 124.5(8) . .
O1 O3 W2 133.2(9) 2_656 .
O2 O3 W2 67.2(7) 2_656 .
O4 O3 W2 127.7(8) . .
W6 O3 W2 92.0(5) 2_656 .
B1 O3 W3 122.3(8) . .
O1 O3 W3 130.6(9) 2_656 .
O2 O3 W3 126.8(8) 2_656 .
O4 O3 W3 63.2(7) . .
W6 O3 W3 91.0(5) 2_656 .
W2 O3 W3 89.8(5) . .
B1 O4 O3 51.4(6) . .
B1 O4 W3 125.9(8) . .
O3 O4 W3 74.6(7) . .
B1 O4 W1 120.0(8) . .
O3 O4 W1 131.7(8) . .
W3 O4 W1 95.3(5) . .
B1 O4 W5 119.5(7) . .
O3 O4 W5 133.7(8) . .
W3 O4 W5 95.2(5) . .
W1 O4 W5 93.5(5) . .
W6 O11 W3 135.8(6) . 2_656
W2 O12 W6 134.8(6) 2_656 .
W3 O13 W2 135.2(7) . .
W4 O14 W5 134.3(7) 2_656 .
W1 O15 W4 135.7(8) . .
W1 O16 W5 136.3(8) . .
W6 O17 W4 134.6(8) . 2_656
W2 O18 W4 136.1(8) 2_656 .
W3 O19 W5 132.6(7) . .
W1 O20 W3 135.3(8) . .
W1 O21 W2 134.6(9) 2_656 .
W5 O22 W6 134.0(7) . .
N3 Cu1 N1 102.2(5) . .
N3 Cu1 N2 150.0(5) . .
N1 Cu1 N2 81.6(5) . .
N3 Cu1 N4 81.6(4) . .
N1 Cu1 N4 144.7(5) . .
N2 Cu1 N4 112.5(5) . .
N6 Cu2 N8 142.3(5) . .
N6 Cu2 N7 114.5(5) . .
N8 Cu2 N7 81.8(5) . .
N6 Cu2 N5 81.4(5) . .
N8 Cu2 N5 103.9(5) . .
N7 Cu2 N5 146.4(5) . .
N10 Cu3 N9 82.0(7) . .
N10 Cu3 Br2 158.5(5) . .
N9 Cu3 Br2 113.1(5) . .
N10 Cu3 Cu5 108.8(5) . .
N9 Cu3 Cu5 157.7(4) . .
Br2 Cu3 Cu5 51.81(7) . .
N10 Cu3 Br1 87.6(4) . .
N9 Cu3 Br1 125.2(4) . .
Br2 Cu3 Br1 94.94(12) . .
Cu5 Cu3 Br1 75.74(9) . .
N12 Cu4 N11 81.6(5) . .
N12 Cu4 Br1 142.9(4) . .
N11 Cu4 Br1 133.7(3) . .
N12 Cu4 Cu5 96.8(4) . .
N11 Cu4 Cu5 110.9(4) . .
Br1 Cu4 Cu5 82.02(8) . .
Br2 Cu5 Br2 180.00(10) . 2_745
Br2 Cu5 Cu3 124.11(8) . 2_745
Br2 Cu5 Cu3 55.89(8) 2_745 2_745
Br2 Cu5 Cu3 55.89(8) . .
Br2 Cu5 Cu3 124.11(8) 2_745 .
Cu3 Cu5 Cu3 180.00(9) 2_745 .
Br2 Cu5 Cu4 97.36(8) . .
Br2 Cu5 Cu4 82.64(8) 2_745 .
Cu3 Cu5 Cu4 87.03(8) 2_745 .
Cu3 Cu5 Cu4 92.97(8) . .
Br2 Cu5 Cu4 82.64(8) . 2_745
Br2 Cu5 Cu4 97.36(8) 2_745 2_745
Cu3 Cu5 Cu4 92.97(8) 2_745 2_745
Cu3 Cu5 Cu4 87.03(8) . 2_745
Cu4 Cu5 Cu4 180.00(4) . 2_745
C2 C1 N1 125.9(13) . .
C2 C1 H1A 117.0 . .
N1 C1 H1A 117.0 . .
C1 C2 C3 120.4(15) . .
C1 C2 H2A 119.8 . .
C3 C2 H2A 119.8 . .
C2 C3 C4 118.1(15) . .
C2 C3 H3A 120.9 . .
C4 C3 H3A 120.9 . .
C12 C4 C3 116.9(13) . .
C12 C4 C5 118.3(14) . .
C3 C4 C5 124.6(15) . .
C6 C5 C4 121.1(16) . .
C6 C5 H5A 119.5 . .
C4 C5 H5A 119.5 . .
C5 C6 C7 122.0(14) . .
C5 C6 H6A 119.0 . .
C7 C6 H6A 119.0 . .
C11 C7 C8 116.9(15) . .
C11 C7 C6 118.8(14) . .
C8 C7 C6 124.3(14) . .
C9 C8 C7 118.6(14) . .
C9 C8 H8A 120.7 . .
C7 C8 H8A 120.7 . .
C8 C9 C10 122.4(16) . .
C8 C9 H9A 118.8 . .
C10 C9 H9A 118.8 . .
N2 C11 C7 122.8(13) . .
N2 C11 C12 117.3(11) . .
C7 C11 C12 119.9(14) . .
N1 C12 C4 122.4(13) . .
N1 C12 C11 117.9(13) . .
C4 C12 C11 119.6(12) . .
N3 C13 C14 123.9(14) . .
N3 C13 H13A 118.1 . .
C14 C13 H13A 118.1 . .
C15 C14 C13 119.6(13) . .
C15 C14 H14A 120.2 . .
C13 C14 H14A 120.2 . .
C14 C15 C16 120.2(12) . .
C14 C15 H15A 119.9 . .
C16 C15 H15A 119.9 . .
C15 C16 C24 116.4(13) . .
C15 C16 C17 124.1(12) . .
C24 C16 C17 119.5(14) . .
C18 C17 C16 121.6(13) . .
C18 C17 H17A 119.2 . .
C16 C17 H17A 119.2 . .
C17 C18 C19 121.6(13) . .
C17 C18 H18A 119.2 . .
C19 C18 H18A 119.2 . .
C23 C19 C20 117.8(12) . .
C23 C19 C18 118.7(13) . .
C20 C19 C18 123.3(13) . .
C21 C20 C19 116.8(14) . .
C21 C20 H20A 121.6 . .
C19 C20 H20A 121.6 . .
C22 C21 C20 121.1(15) . .
C22 C21 H21A 119.5 . .
C20 C21 H21A 119.5 . .
N4 C22 C21 123.8(14) . .
N4 C22 H22A 118.1 . .
C21 C22 H22A 118.1 . .
N4 C23 C19 122.6(12) . .
N4 C23 C24 119.0(11) . .
C19 C23 C24 118.4(11) . .
N3 C24 C16 123.8(13) . .
N3 C24 C23 116.0(10) . .
C16 C24 C23 120.2(13) . .
N5 C25 C26 122.1(18) . .
N5 C25 H25A 118.9 . .
C26 C25 H25A 118.9 . .
C27 C26 C25 123(2) . .
C27 C26 H26A 118.2 . .
C25 C26 H26A 118.3 . .
C26 C27 C28 117(3) . .
C26 C27 H27A 121.5 . .
C28 C27 H27A 121.5 . .
C27 C28 C36 120(2) . .
C27 C28 C29 129(2) . .
C36 C28 C29 111(2) . .
C30 C29 C28 127(3) . .
C30 C29 H29A 116.4 . .
C28 C29 H29A 116.4 . .
C29 C30 C31 122(2) . .
C29 C30 H30A 118.9 . .
C31 C30 H30A 118.9 . .
C32 C31 C35 120(2) . .
C32 C31 C30 125.4(19) . .
C35 C31 C30 114(2) . .
C31 C32 C33 118.2(19) . .
C31 C32 H32A 120.9 . .
C33 C32 H32A 120.9 . .
C34 C33 C32 122(3) . .
C34 C33 H33A 118.9 . .
C32 C33 H33A 118.9 . .
N6 C34 C33 121(2) . .
N6 C34 H34A 119.6 . .
C33 C34 H34A 119.6 . .
N6 C35 C31 121.4(17) . .
N6 C35 C36 116.0(12) . .
C31 C35 C36 122.6(17) . .
N5 C36 C35 117.4(14) . .
N5 C36 C28 120.1(18) . .
C35 C36 C28 122.4(16) . .
N7 C37 C38 123.4(18) . .
N7 C37 H37A 118.3 . .
C38 C37 H37A 118.3 . .
C39 C38 C37 117.7(19) . .
C39 C38 H38A 121.2 . .
C37 C38 H38A 121.2 . .
C38 C39 C40 119.7(17) . .
C38 C39 H39A 120.2 . .
C40 C39 H39A 120.2 . .
C48 C40 C41 121.8(19) . .
C48 C40 C39 116.7(18) . .
C41 C40 C39 121.5(17) . .
C42 C41 C40 118.9(16) . .
C42 C41 H41A 120.6 . .
C40 C41 H41A 120.6 . .
C41 C42 C43 123.8(17) . .
C41 C42 H42A 118.1 . .
C43 C42 H42A 118.1 . .
C44 C43 C47 118.8(17) . .
C44 C43 C42 124.4(18) . .
C47 C43 C42 116.6(19) . .
C45 C44 C43 118.7(16) . .
C45 C44 H44A 120.6 . .
C43 C44 H44A 120.6 . .
C44 C45 C46 120.3(19) . .
C44 C45 H45A 119.8 . .
C46 C45 H45A 119.8 . .
N8 C46 C45 123.0(18) . .
N8 C46 H46A 118.5 . .
C45 C46 H46A 118.5 . .
N8 C47 C43 122.8(15) . .
N8 C47 C48 116.6(12) . .
C43 C47 C48 120.6(14) . .
C40 C48 N7 125.0(16) . .
C40 C48 C47 118.2(15) . .
N7 C48 C47 116.8(12) . .
N9 C49 C50 127(3) . .
N9 C49 H49A 116.5 . .
C50 C49 H49A 116.5 . .
C49 C50 C51 116(3) . .
C49 C50 H50A 122.2 . .
C51 C50 H50A 122.2 . .
C52 C51 C50 121(3) . .
C52 C51 H51A 119.4 . .
C50 C51 H51A 119.4 . .
C51 C52 C60 120(3) . .
C51 C52 C53 126(3) . .
C60 C52 C53 114(2) . .
C54 C53 C52 124(3) . .
C54 C53 H53A 118.1 . .
C52 C53 H53A 118.1 . .
C53 C54 C55 122(3) . .
C53 C54 H54A 119.1 . .
C55 C54 H54A 119.1 . .
C59 C55 C54 121(3) . .
C59 C55 C56 116(2) . .
C54 C55 C56 123(3) . .
C57 C56 C55 120(2) . .
C57 C56 H56A 120.2 . .
C55 C56 H56A 120.2 . .
C56 C57 C58 120(2) . .
C56 C57 H57A 120.1 . .
C58 C57 H57A 120.1 . .
N10 C58 C57 121(2) . .
N10 C58 H58A 119.5 . .
C57 C58 H58A 119.5 . .
N10 C59 C55 124(2) . .
N10 C59 C60 118.8(16) . .
C55 C59 C60 117.2(19) . .
N9 C60 C59 116.1(16) . .
N9 C60 C52 122(2) . .
C59 C60 C52 122.2(19) . .
N11 C61 C62 122.7(16) . .
N11 C61 H61A 118.6 . .
C62 C61 H61A 118.6 . .
C63 C62 C61 118.3(17) . .
C63 C62 H62A 120.9 . .
C61 C62 H62A 120.9 . .
C62 C63 C64 119.3(15) . .
C62 C63 H63A 120.3 . .
C64 C63 H63A 120.3 . .
C72 C64 C63 116.2(13) . .
C72 C64 C65 121.7(13) . .
C63 C64 C65 122.2(14) . .
C66 C65 C64 118.8(13) . .
C66 C65 H65A 120.6 . .
C64 C65 H65A 120.6 . .
C65 C66 C67 121.9(13) . .
C65 C66 H66A 119.0 . .
C67 C66 H66A 119.0 . .
C71 C67 C68 119.4(13) . .
C71 C67 C66 118.2(13) . .
C68 C67 C66 122.4(12) . .
C69 C68 C67 117.6(13) . .
C69 C68 H68A 121.2 . .
C67 C68 H68A 121.2 . .
C68 C69 C70 120.2(15) . .
C68 C69 H69A 119.9 . .
C70 C69 H69A 119.9 . .
N12 C70 C69 123.2(14) . .
N12 C70 H70A 118.4 . .
C69 C70 H70A 118.4 . .
N12 C71 C67 122.0(13) . .
N12 C71 C72 116.8(11) . .
C67 C71 C72 121.2(11) . .
N11 C72 C64 124.6(13) . .
N11 C72 C71 117.1(12) . .
C64 C72 C71 118.2(11) . .
C1 N1 C12 116.2(12) . .
C1 N1 Cu1 131.9(9) . .
C12 N1 Cu1 111.5(9) . .
C10 N2 C11 117.7(11) . .
C10 N2 Cu1 130.4(11) . .
C11 N2 Cu1 111.4(8) . .
C13 N3 C24 116.1(11) . .
C13 N3 Cu1 131.3(10) . .
C24 N3 Cu1 112.3(9) . .
C22 N4 C23 117.5(12) . .
C22 N4 Cu1 131.3(10) . .
C23 N4 Cu1 111.0(8) . .
C36 N5 C25 117.1(14) . .
C36 N5 Cu2 111.3(11) . .
C25 N5 Cu2 131.0(11) . .
C34 N6 C35 117.3(14) . .
C34 N6 Cu2 128.5(13) . .
C35 N6 Cu2 113.6(10) . .
C37 N7 C48 117.3(13) . .
C37 N7 Cu2 131.0(11) . .
C48 N7 Cu2 111.5(9) . .
C46 N8 C47 116.3(13) . .
C46 N8 Cu2 130.0(11) . .
C47 N8 Cu2 113.1(10) . .
C49 N9 C60 114(2) . .
C49 N9 Cu3 134.6(18) . .
C60 N9 Cu3 110.8(13) . .
C58 N10 C59 119.2(18) . .
C58 N10 Cu3 128.4(15) . .
C59 N10 Cu3 111.9(12) . .
C61 N11 C72 118.8(14) . .
C61 N11 Cu4 129.0(11) . .
C72 N11 Cu4 112.1(10) . .
C70 N12 C71 117.2(12) . .
C70 N12 Cu4 130.4(10) . .
C71 N12 Cu4 112.3(9) . .
N2 C10 C9 121.4(16) . .
N2 C10 H10A 119.3 . .
C9 C10 H10A 119.3 . .
Cu5 Br2 Cu3 72.30(9) . .
Cu4 Br1 Cu3 105.99(10) . .

loop_
_geom_bond_atom_site_label_1
_geom_bond_atom_site_label_2
_geom_bond_distance
_geom_bond_site_symmetry_2
W1 O5 1.684(9) .
W1 O16 1.861(14) .
W1 O20 1.868(16) .
W1 O15 1.877(13) .
W1 O21 1.880(15) 2_656
W1 O4 2.370(13) .
W1 O2 2.425(13) .
W2 O6 1.680(9) .
W2 O18 1.871(14) 2_656
W2 O12 1.872(10) 2_656
W2 O13 1.892(11) .
W2 O21 1.897(12) .
W2 O2 2.367(14) 2_656
W2 O3 2.434(15) .
W3 O7 1.688(10) .
W3 O13 1.877(11) .
W3 O20 1.878(15) .
W3 O19 1.888(13) .
W3 O11 1.906(10) 2_656
W3 O4 2.318(15) .
W3 O3 2.503(15) .
W4 O9 1.679(8) .
W4 O14 1.872(11) 2_656
W4 O18 1.889(15) .
W4 O15 1.896(14) .
W4 O17 1.906(12) 2_656
W4 O2 2.423(12) .
W4 O1 2.459(12) 2_656
W5 O8 1.685(8) .
W5 O22 1.872(15) .
W5 O16 1.898(14) .
W5 O14 1.908(11) .
W5 O19 1.931(14) .
W5 O4 2.419(13) .
W5 O1 2.450(14) .
W6 O10 1.682(8) .
W6 O11 1.879(9) .
W6 O17 1.887(10) .
W6 O12 1.907(9) .
W6 O22 1.911(14) .
W6 O1 2.366(14) .
W6 O3 2.414(12) 2_656
B1 O3 1.456(15) .
B1 O3 1.456(15) 2_656
B1 O1 1.513(12) 2_656
B1 O1 1.513(12) .
B1 O2 1.527(13) 2_656
B1 O2 1.527(13) .
B1 O4 1.598(14) .
B1 O4 1.598(14) 2_656
O1 O3 1.629(19) 2_656
O1 O2 1.763(19) 2_656
O1 W4 2.459(12) 2_656
O2 O3 1.698(19) 2_656
O2 O1 1.763(19) 2_656
O2 W2 2.367(14) 2_656
O3 O1 1.629(19) 2_656
O3 O2 1.698(19) 2_656
O3 O4 1.745(19) .
O3 W6 2.414(12) 2_656
O11 W3 1.906(10) 2_656
O12 W2 1.872(10) 2_656
O14 W4 1.872(11) 2_656
O17 W4 1.906(12) 2_656
O18 W2 1.871(14) 2_656
O21 W1 1.880(15) 2_656
Cu1 N3 2.061(10) .
Cu1 N1 2.063(12) .
Cu1 N2 2.064(10) .
Cu1 N4 2.070(11) .
Cu2 N6 2.004(11) .
Cu2 N8 2.043(11) .
Cu2 N7 2.054(12) .
Cu2 N5 2.071(13) .
Cu3 N10 2.024(16) .
Cu3 N9 2.061(18) .
Cu3 Br2 2.373(3) .
Cu3 Cu5 2.731(3) .
Cu3 Br1 2.887(4) .
Cu4 N12 2.010(12) .
Cu4 N11 2.084(13) .
Cu4 Br1 2.250(3) .
Cu4 Cu5 2.947(3) .
Cu5 Br2 2.253(2) .
Cu5 Br2 2.253(2) 2_745
Cu5 Cu3 2.731(3) 2_745
Cu5 Cu4 2.947(3) 2_745
C1 C2 1.33(2) .
C1 N1 1.347(17) .
C1 H1A 0.9300 .
C2 C3 1.35(2) .
C2 H2A 0.9300 .
C3 C4 1.45(2) .
C3 H3A 0.9300 .
C4 C12 1.41(2) .
C4 C5 1.46(2) .
C5 C6 1.31(3) .
C5 H5A 0.9300 .
C6 C7 1.45(2) .
C6 H6A 0.9300 .
C7 C11 1.403(17) .
C7 C8 1.42(2) .
C8 C9 1.33(3) .
C8 H8A 0.9300 .
C9 C10 1.37(2) .
C9 H9A 0.9300 .
C11 N2 1.370(18) .
C11 C12 1.429(19) .
C12 N1 1.359(15) .
C13 N3 1.329(17) .
C13 C14 1.38(2) .
C13 H13A 0.9300 .
C14 C15 1.34(2) .
C14 H14A 0.9300 .
C15 C16 1.40(2) .
C15 H15A 0.9300 .
C16 C24 1.402(16) .
C16 C17 1.40(2) .
C17 C18 1.34(2) .
C17 H17A 0.9300 .
C18 C19 1.437(18) .
C18 H18A 0.9300 .
C19 C23 1.417(18) .
C19 C20 1.42(2) .
C20 C21 1.38(2) .
C20 H20A 0.9300 .
C21 C22 1.37(2) .
C21 H21A 0.9300 .
C22 N4 1.322(18) .
C22 H22A 0.9300 .
C23 N4 1.350(16) .
C23 C24 1.447(18) .
C24 N3 1.365(16) .
C25 N5 1.35(2) .
C25 C26 1.40(3) .
C25 H25A 0.9300 .
C26 C27 1.27(3) .
C26 H26A 0.9300 .
C27 C28 1.41(3) .
C27 H27A 0.9300 .
C28 C36 1.44(2) .
C28 C29 1.51(3) .
C29 C30 1.28(3) .
C29 H29A 0.9300 .
C30 C31 1.48(3) .
C30 H30A 0.9300 .
C31 C32 1.32(3) .
C31 C35 1.42(2) .
C32 C33 1.37(3) .
C32 H32A 0.9300 .
C33 C34 1.37(3) .
C33 H33A 0.9300 .
C34 N6 1.36(2) .
C34 H34A 0.9300 .
C35 N6 1.36(2) .
C35 C36 1.44(2) .
C36 N5 1.344(18) .
C37 N7 1.327(19) .
C37 C38 1.41(3) .
C37 H37A 0.9300 .
C38 C39 1.41(3) .
C38 H38A 0.9300 .
C39 C40 1.43(3) .
C39 H39A 0.9300 .
C40 C48 1.362(19) .
C40 C41 1.43(3) .
C41 C42 1.32(3) .
C41 H41A 0.9300 .
C42 C43 1.44(3) .
C42 H42A 0.9300 .
C43 C44 1.37(3) .
C43 C47 1.40(2) .
C44 C45 1.35(3) .
C44 H44A 0.9300 .
C45 C46 1.37(2) .
C45 H45A 0.9300 .
C46 N8 1.34(2) .
C46 H46A 0.9300 .
C47 N8 1.345(17) .
C47 C48 1.46(2) .
C48 N7 1.377(17) .
C49 N9 1.32(3) .
C49 C50 1.39(4) .
C49 H49A 0.9300 .
C50 C51 1.45(5) .
C50 H50A 0.9300 .
C51 C52 1.26(4) .
C51 H51A 0.9300 .
C52 C60 1.45(3) .
C52 C53 1.46(3) .
C53 C54 1.25(3) .
C53 H53A 0.9300 .
C54 C55 1.43(3) .
C54 H54A 0.9300 .
C55 C59 1.39(3) .
C55 C56 1.43(4) .
C56 C57 1.38(4) .
C56 H56A 0.9300 .
C57 C58 1.43(3) .
C57 H57A 0.9300 .
C58 N10 1.32(3) .
C58 H58A 0.9300 .
C59 N10 1.36(2) .
C59 C60 1.41(3) .
C60 N9 1.40(2) .
C61 N11 1.30(2) .
C61 C62 1.38(2) .
C61 H61A 0.9300 .
C62 C63 1.37(3) .
C62 H62A 0.9300 .
C63 C64 1.40(2) .
C63 H63A 0.9300 .
C64 C72 1.373(19) .
C64 C65 1.44(2) .
C65 C66 1.37(2) .
C65 H65A 0.9300 .
C66 C67 1.441(19) .
C66 H66A 0.9300 .
C67 C71 1.383(17) .
C67 C68 1.41(2) .
C68 C69 1.36(2) .
C68 H68A 0.9300 .
C69 C70 1.38(2) .
C69 H69A 0.9300 .
C70 N12 1.332(19) .
C70 H70A 0.9300 .
C71 N12 1.366(16) .
C71 C72 1.465(18) .
C72 N11 1.304(16) .
N2 C10 1.346(18) .
C10 H10A 0.9300 .
